data_7203231
loop_
_publ_author_name
'Oscar Fabelo'
'Laura Ca\~nadillas-Delgado'
'Jorge Pas\'an'
'Catalina Ruiz-P\'erez'
'Miguel Julve'

_publ_section_title
;
 Influence of the presence of divalent first-row transition metal ions
 on the structure of sodium(<small>I</small>) salts of
 1,2,3,4-benzenetetracarboxylic acid (H<small><sub>4</sub></small>bta)
;
_journal_issue 4
_journal_name_full CrystEngComm
_journal_page_first 338
_journal_paper_doi 10.1039/b516806f
_journal_volume 8
_journal_year 2006
_chemical_formula_sum 'C20 H28 Mn Na2 O26'
_chemical_formula_weight 785.34
_chemical_name_systematic
;
?
;
_space_group_IT_number 12
_symmetry_cell_setting monoclinic
_symmetry_space_group_name_Hall '-C 2y'
_symmetry_space_group_name_H-M 'C 1 2/m 1'
_atom_sites_solution_hydrogens difmap
_atom_sites_solution_primary direct
_atom_sites_solution_secondary difmap
_audit_creation_method SHELXL-97
_cell_angle_alpha 90.00
_cell_angle_beta 103.466(8)
_cell_angle_gamma 90.00
_cell_formula_units_Z 2
_cell_length_a 7.3778(4)
_cell_length_b 20.1493(6)
_cell_length_c 10.4963(4)
_cell_measurement_temperature 293(2)
_cell_volume 1517.46(12)
_computing_cell_refinement 'Dirax/lsq (Duisenberg & Schreurs, 1989-2000)'
_computing_data_collection 'Collect (Nonius BV, 1997-2000)'
_computing_data_reduction 'EvalCCD (Duisenberg & Schreurs 1990-2000)'
_computing_molecular_graphics DIAMOND
_computing_publication_material 'WinGX publication routines (Farrugia, 1999)'
_computing_structure_refinement 'SHELXL-97 (Sheldrick, 1997)'
_computing_structure_solution 'SHELXS-97 (Sheldrick, 1997)'
_diffrn_ambient_temperature 293(2)
_diffrn_detector 'CCD plate'
_diffrn_detector_area_resol_mean 9
_diffrn_measured_fraction_theta_full 0.982
_diffrn_measured_fraction_theta_max 0.982
_diffrn_measurement_device '95mm CCD camera on \k-goniostat'
_diffrn_measurement_device_type KappaCCD
_diffrn_measurement_method 'CCD rotation images, thick slices'
_diffrn_radiation_monochromator graphite
_diffrn_radiation_source 'fine-focus sealed tube'
_diffrn_radiation_type MoK\a
_diffrn_radiation_wavelength 0.71069
_diffrn_reflns_av_R_equivalents 0.0149
_diffrn_reflns_av_sigmaI/netI 0.0150
_diffrn_reflns_limit_h_max 8
_diffrn_reflns_limit_h_min -6
_diffrn_reflns_limit_k_max 21
_diffrn_reflns_limit_k_min -22
_diffrn_reflns_limit_l_max 11
_diffrn_reflns_limit_l_min -11
_diffrn_reflns_number 3703
_diffrn_reflns_theta_full 23.25
_diffrn_reflns_theta_max 23.25
_diffrn_reflns_theta_min 5.29
_exptl_absorpt_coefficient_mu 0.573
_exptl_absorpt_correction_type sadabs
_exptl_crystal_colour colorless
_exptl_crystal_density_diffrn 1.719
_exptl_crystal_density_method 'not measured'
_exptl_crystal_description needle
_exptl_crystal_F_000 806
_exptl_crystal_size_max 0.58
_exptl_crystal_size_mid 0.54
_exptl_crystal_size_min 0.98
_refine_diff_density_max 0.194
_refine_diff_density_min -0.226
_refine_diff_density_rms 0.040
_refine_ls_extinction_method none
_refine_ls_goodness_of_fit_ref 1.091
_refine_ls_hydrogen_treatment mixed
_refine_ls_matrix_type full
_refine_ls_number_parameters 149
_refine_ls_number_reflns 1115
_refine_ls_number_restraints 0
_refine_ls_restrained_S_all 1.091
_refine_ls_R_factor_all 0.0253
_refine_ls_R_factor_gt 0.0230
_refine_ls_shift/su_max 0.000
_refine_ls_shift/su_mean 0.000
_refine_ls_structure_factor_coef Fsqd
_refine_ls_weighting_details 'calc w=1/[\s^2^(Fo^2^)+(0.0392P)^2^+0.6374P] where P=(Fo^2^+2Fc^2^)/3'
_refine_ls_weighting_scheme calc
_refine_ls_wR_factor_gt 0.0629
_refine_ls_wR_factor_ref 0.0642
_reflns_number_gt 1051
_reflns_number_total 1115
_reflns_threshold_expression >2sigma(I)
_cod_data_source_file b516806f.txt
_cod_data_source_block COMPOUND2
_cod_original_cell_volume 1517.46(11)
_cod_original_sg_symbol_H-M 'C 2/m'
_cod_database_code 7203231

loop_
_symmetry_equiv_pos_as_xyz
'x, y, z'
'-x, y, -z'
'x+1/2, y+1/2, z'
'-x+1/2, y+1/2, -z'
'-x, -y, -z'
'x, -y, z'
'-x+1/2, -y+1/2, -z'
'x+1/2, -y+1/2, z'

loop_
_atom_site_label
_atom_site_type_symbol
_atom_site_fract_x
_atom_site_fract_y
_atom_site_fract_z
_atom_site_U_iso_or_equiv
_atom_site_adp_type
_atom_site_occupancy
_atom_site_symmetry_multiplicity
_atom_site_calc_flag
_atom_site_refinement_flags
_atom_site_disorder_assembly
_atom_site_disorder_group
Mn01 Mn 0.5000 0.5000 0.0000 0.02255(18) Uani 1 4 d S . .
Na1 Na 0.81907(12) 0.5000 0.32904(8) 0.0335(3) Uani 1 2 d S . .
C1 C 1.0000 0.68708(11) 0.5000 0.0206(5) Uani 1 2 d S . .
C2 C 0.89696(18) 0.71889(7) 0.38969(13) 0.0200(3) Uani 1 1 d . . .
C3 C 0.89691(18) 0.78888(7) 0.38962(13) 0.0194(3) Uani 1 1 d . . .
C4 C 1.0000 0.82045(11) 0.5000 0.0199(4) Uani 1 2 d S . .
C5 C 0.79634(19) 0.83573(8) 0.28282(14) 0.0239(4) Uani 1 1 d . . .
C6 C 0.7958(2) 0.67128(8) 0.28416(14) 0.0262(4) Uani 1 1 d . . .
O1W O 0.5000 0.39484(8) 0.0000 0.0369(4) Uani 1 2 d S . .
O2W O 0.4718(3) 0.5000 0.20455(16) 0.0334(4) Uani 1 2 d S . .
O3W O 0.1977(2) 0.5000 -0.08794(15) 0.0292(4) Uani 1 2 d S . .
O4W O 0.5000 0.90288(8) 0.0000 0.0305(4) Uani 1 2 d S . .
O5W O 1.1657(3) 0.5000 0.43590(19) 0.0457(5) Uani 1 2 d S . .
O1 O 0.70336(19) 0.81249(6) 0.17551(11) 0.0477(4) Uani 1 1 d . . .
O2 O 0.80807(15) 0.89580(6) 0.30398(10) 0.0328(3) Uani 1 1 d . . .
O3 O 0.70201(19) 0.69423(7) 0.17501(11) 0.0495(4) Uani 1 1 d . . .
O4 O 0.80460(17) 0.61216(6) 0.30505(12) 0.0446(4) Uani 1 1 d . . .
H1 H 1.0000 0.8646(12) 0.5000 0.022(6) Uiso 1 2 d S . .
H2 H 1.0000 0.6433(12) 0.5000 0.023(6) Uiso 1 2 d S . .
H3 H 0.699(4) 0.7484(15) 0.177(3) 0.091(9) Uiso 1 1 d . . .
H4 H 1.211(4) 0.4685(12) 0.409(3) 0.085(9) Uiso 1 1 d . . .
H5 H 0.419(3) 0.4694(10) 0.2254(19) 0.053(6) Uiso 1 1 d . . .
H6 H 0.439(3) 0.3677(10) -0.053(2) 0.067(7) Uiso 1 1 d . . .
H7 H 0.142(3) 0.4683(9) -0.0680(19) 0.045(6) Uiso 1 1 d . . .
H8 H 0.564(3) 0.8755(11) 0.054(2) 0.069(7) Uiso 1 1 d . . .

loop_
_atom_site_aniso_label
_atom_site_aniso_U_11
_atom_site_aniso_U_22
_atom_site_aniso_U_33
_atom_site_aniso_U_23
_atom_site_aniso_U_13
_atom_site_aniso_U_12
Mn01 0.0272(3) 0.0170(3) 0.0232(3) 0.000 0.00531(19) 0.000
Na1 0.0498(6) 0.0175(5) 0.0304(5) 0.000 0.0039(4) 0.000
C1 0.0232(10) 0.0111(12) 0.0265(11) 0.000 0.0040(9) 0.000
C2 0.0197(7) 0.0186(8) 0.0214(8) -0.0010(6) 0.0042(6) -0.0011(6)
C3 0.0191(7) 0.0178(8) 0.0209(7) 0.0008(6) 0.0041(6) 0.0009(6)
C4 0.0237(10) 0.0102(11) 0.0258(11) 0.000 0.0059(8) 0.000
C5 0.0259(7) 0.0200(9) 0.0250(8) 0.0027(6) 0.0042(6) 0.0010(6)
C6 0.0293(8) 0.0192(9) 0.0268(8) -0.0038(7) -0.0004(6) -0.0011(6)
O1W 0.0497(10) 0.0166(9) 0.0327(9) 0.000 -0.0140(8) 0.000
O2W 0.0507(11) 0.0190(9) 0.0363(9) 0.000 0.0217(8) 0.000
O3W 0.0296(8) 0.0214(9) 0.0368(9) 0.000 0.0082(7) 0.000
O4W 0.0355(9) 0.0201(9) 0.0307(9) 0.000 -0.0030(7) 0.000
O5W 0.0651(13) 0.0302(11) 0.0504(11) 0.000 0.0306(10) 0.000
O1 0.0697(8) 0.0239(7) 0.0329(7) 0.0033(5) -0.0216(6) 0.0016(6)
O2 0.0477(7) 0.0153(6) 0.0328(6) 0.0051(5) 0.0042(5) 0.0032(5)
O3 0.0716(9) 0.0234(8) 0.0353(7) -0.0034(5) -0.0247(6) -0.0021(6)
O4 0.0659(8) 0.0159(7) 0.0411(7) -0.0045(5) -0.0099(6) -0.0047(5)

loop_
_atom_type_symbol
_atom_type_description
_atom_type_scat_dispersion_real
_atom_type_scat_dispersion_imag
_atom_type_scat_source
C C 0.0033 0.0016 'International Tables Vol C Tables 4.2.6.8 and 6.1.1.4'
H H 0.0000 0.0000 'International Tables Vol C Tables 4.2.6.8 and 6.1.1.4'
O O 0.0106 0.0060 'International Tables Vol C Tables 4.2.6.8 and 6.1.1.4'
Na Na 0.0362 0.0249 'International Tables Vol C Tables 4.2.6.8 and 6.1.1.4'
Mn Mn 0.3368 0.7283 'International Tables Vol C Tables 4.2.6.8 and 6.1.1.4'

loop_
_geom_angle_atom_site_label_1
_geom_angle_atom_site_label_2
_geom_angle_atom_site_label_3
_geom_angle
_geom_angle_site_symmetry_1
_geom_angle_site_symmetry_3
_geom_angle_publ_flag
O1W Mn01 O1W 180.0 5_665 . ?
O1W Mn01 O2W 90.0 5_665 . ?
O1W Mn01 O2W 90.0 . . ?
O1W Mn01 O2W 90.0 5_665 5_665 ?
O1W Mn01 O2W 90.0 . 5_665 ?
O2W Mn01 O2W 180.0 . 5_665 ?
O1W Mn01 O3W 90.0 5_665 . ?
O1W Mn01 O3W 90.0 . . ?
O2W Mn01 O3W 95.28(7) . . ?
O2W Mn01 O3W 84.72(7) 5_665 . ?
O1W Mn01 O3W 90.0 5_665 5_665 ?
O1W Mn01 O3W 90.0 . 5_665 ?
O2W Mn01 O3W 84.72(7) . 5_665 ?
O2W Mn01 O3W 95.28(7) 5_665 5_665 ?
O3W Mn01 O3W 180.0 . 5_665 ?
O1W Mn01 Na1 90.0 5_665 . ?
O1W Mn01 Na1 90.0 . . ?
O2W Mn01 Na1 43.50(5) . . ?
O2W Mn01 Na1 136.50(5) 5_665 . ?
O3W Mn01 Na1 138.78(4) . . ?
O3W Mn01 Na1 41.22(4) 5_665 . ?
O1W Mn01 Na1 90.0 5_665 5_665 ?
O1W Mn01 Na1 90.0 . 5_665 ?
O2W Mn01 Na1 136.50(5) . 5_665 ?
O2W Mn01 Na1 43.50(5) 5_665 5_665 ?
O3W Mn01 Na1 41.22(4) . 5_665 ?
O3W Mn01 Na1 138.78(4) 5_665 5_665 ?
Na1 Mn01 Na1 180.0 . 5_665 ?
O4 Na1 O4 167.40(7) . 6_565 ?
O4 Na1 O5W 95.84(4) . 5_766 ?
O4 Na1 O5W 95.84(4) 6_565 5_766 ?
O4 Na1 O3W 84.15(4) . 5_665 ?
O4 Na1 O3W 84.15(4) 6_565 5_665 ?
O5W Na1 O3W 179.82(7) 5_766 5_665 ?
O4 Na1 O5W 93.75(4) . . ?
O4 Na1 O5W 93.75(4) 6_565 . ?
O5W Na1 O5W 75.48(7) 5_766 . ?
O3W Na1 O5W 104.70(6) 5_665 . ?
O4 Na1 O2W 85.91(4) . . ?
O4 Na1 O2W 85.91(4) 6_565 . ?
O5W Na1 O2W 108.48(7) 5_766 . ?
O3W Na1 O2W 71.34(6) 5_665 . ?
O5W Na1 O2W 176.04(6) . . ?
O4 Na1 Mn01 83.88(3) . . ?
O4 Na1 Mn01 83.88(3) 6_565 . ?
O5W Na1 Mn01 144.33(6) 5_766 . ?
O3W Na1 Mn01 35.49(4) 5_665 . ?
O5W Na1 Mn01 140.18(5) . . ?
O2W Na1 Mn01 35.86(4) . . ?
O4 Na1 Na1 96.04(3) . 5_766 ?
O4 Na1 Na1 96.04(3) 6_565 5_766 ?
O5W Na1 Na1 38.62(5) 5_766 5_766 ?
O3W Na1 Na1 141.56(5) 5_665 5_766 ?
O5W Na1 Na1 36.87(4) . 5_766 ?
O2W Na1 Na1 147.09(5) . 5_766 ?
Mn01 Na1 Na1 177.05(4) . 5_766 ?
C2 C1 C2 124.9(2) 2_756 . ?
C1 C2 C3 117.59(14) . . ?
C1 C2 C6 113.38(15) . . ?
C3 C2 C6 129.02(13) . . ?
C4 C3 C2 117.34(13) . . ?
C4 C3 C5 114.24(14) . . ?
C2 C3 C5 128.42(12) . . ?
C3 C4 C3 125.3(2) . 2_756 ?
O2 C5 O1 121.74(14) . . ?
O2 C5 C3 118.44(13) . . ?
O1 C5 C3 119.82(14) . . ?
O4 C6 O3 120.87(14) . . ?
O4 C6 C2 119.46(14) . . ?
O3 C6 C2 119.66(14) . . ?
Mn01 O2W Na1 100.64(7) . . ?
Mn01 O3W Na1 103.29(6) . 5_665 ?
Na1 O5W Na1 104.52(7) 5_766 . ?
C6 O4 Na1 176.00(11) . . ?

loop_
_geom_bond_atom_site_label_1
_geom_bond_atom_site_label_2
_geom_bond_distance
_geom_bond_site_symmetry_2
_geom_bond_publ_flag
Mn01 O1W 2.1189(17) 5_665 ?
Mn01 O1W 2.1189(17) . ?
Mn01 O2W 2.2047(16) . ?
Mn01 O2W 2.2047(16) 5_665 ?
Mn01 O3W 2.2064(15) . ?
Mn01 O3W 2.2064(15) 5_665 ?
Mn01 Na1 3.6990(9) . ?
Mn01 Na1 3.6990(9) 5_665 ?
Na1 O4 2.2736(12) . ?
Na1 O4 2.2736(12) 6_565 ?
Na1 O5W 2.444(2) 5_766 ?
Na1 O3W 2.5048(18) 5_665 ?
Na1 O5W 2.542(2) . ?
Na1 O2W 2.591(2) . ?
Na1 Na1 3.9428(17) 5_766 ?
C1 C2 1.3855(18) 2_756 ?
C1 C2 1.3855(18) . ?
C2 C3 1.410(2) . ?
C2 C6 1.523(2) . ?
C3 C4 1.3839(18) . ?
C3 C5 1.520(2) . ?
C4 C3 1.3839(18) 2_756 ?
C5 O2 1.2300(19) . ?
C5 O1 1.2644(19) . ?
C6 O4 1.210(2) . ?
C6 O3 1.2791(19) . ?
O3W Na1 2.5048(18) 5_665 ?
O5W Na1 2.444(2) 5_766 ?
